data_4506849
loop_
_publ_author_name
'Bhattacharya, Suman'
'Saha, Binoy K.'

_publ_section_title
;
 Uniaxial Negative Thermal Expansion in an Organic Complex Caused by
 Sliding of Layers
;
_journal_issue 10
_journal_name_full 'Crystal Growth &amp; Design'
_journal_page_first 4716
_journal_paper_doi 10.1021/cg300980s
_journal_volume 12
_journal_year 2012
_chemical_formula_moiety 'C9 H6 O6, C8 H11 N1, H2O'
_chemical_formula_sum 'C17 H19 N O7'
_chemical_formula_weight 349.33
_chemical_name_common BTA.DMA.H2O-210
_chemical_name_systematic
;
 benzene-1,3,5-tricarboxylic acid, 2,6-dimethylaniline, hydrate
;
_space_group_crystal_system triclinic
_space_group_IT_number 2
_space_group_name_Hall '-P 1'
_space_group_name_H-M_alt 'P -1'
_symmetry_space_group_name_Hall '-P 1'
_symmetry_space_group_name_H-M 'P -1'
_atom_sites_solution_hydrogens geom
_atom_sites_solution_primary direct
_atom_sites_solution_secondary difmap
_audit_creation_date 2012-06-30
_audit_creation_method
;
  Olex2 1.1
  (compiled Nov  1 2011 20:42:30, GUI svn.r3906)
;
_cell_angle_alpha 90.126(5)
_cell_angle_beta 102.668(8)
_cell_angle_gamma 95.329(9)
_cell_formula_units_Z 4
_cell_length_a 8.4027(12)
_cell_length_b 13.7129(10)
_cell_length_c 14.6157(8)
_cell_measurement_reflns_used 5500
_cell_measurement_temperature 210(2)
_cell_measurement_theta_max 29.1119
_cell_measurement_theta_min 2.7766
_cell_volume 1635.6(3)
_computing_cell_refinement
;
CrysAlisPro, Oxford Diffraction Ltd.,
Version 1.171.34.44 (release 25-10-2010 CrysAlis171 .NET)
(compiled Oct 25 2010,18:11:34)
;
_computing_data_collection
;
CrysAlisPro, Oxford Diffraction Ltd.,
Version 1.171.34.44 (release 25-10-2010 CrysAlis171 .NET)
(compiled Oct 25 2010,18:11:34)
;
_computing_data_reduction
;
CrysAlisPro, Oxford Diffraction Ltd.,
Version 1.171.34.44 (release 25-10-2010 CrysAlis171 .NET)
(compiled Oct 25 2010,18:11:34)
;
_computing_molecular_graphics
;
O. V. Dolomanov, L. J. Bourhis, R. J. Gildea, J. A. K. Howard and H. Puschmann,
OLEX2: a complete structure solution, refinement and analysis program.
J. Appl. Cryst. (2009). 42, 339-341.
;
_computing_publication_material
;
O. V. Dolomanov, L. J. Bourhis, R. J. Gildea, J. A. K. Howard and H. Puschmann,
OLEX2: a complete structure solution, refinement and analysis program.
J. Appl. Cryst. (2009). 42, 339-341.
;
_computing_structure_refinement
;
SHELXL, G.M. Sheldrick, Acta Cryst.
2008). A64, 112-122
;
_diffrn_ambient_temperature 210(2)
_diffrn_detector_area_resol_mean 15.9821
_diffrn_measured_fraction_theta_full 0.999
_diffrn_measured_fraction_theta_max 0.844
_diffrn_measurement_device_type 'Xcalibur, Eos'
_diffrn_measurement_method '\w scans'
_diffrn_radiation_monochromator graphite
_diffrn_radiation_source 'Enhance (Mo) X-ray Source'
_diffrn_radiation_type MoK\a
_diffrn_radiation_wavelength 0.71073
_diffrn_reflns_av_R_equivalents 0.0288
_diffrn_reflns_av_sigmaI/netI 0.0625
_diffrn_reflns_limit_h_max 11
_diffrn_reflns_limit_h_min -8
_diffrn_reflns_limit_k_max 14
_diffrn_reflns_limit_k_min -18
_diffrn_reflns_limit_l_max 20
_diffrn_reflns_limit_l_min -19
_diffrn_reflns_number 13391
_diffrn_reflns_theta_full 25.00
_diffrn_reflns_theta_max 29.20
_diffrn_reflns_theta_min 2.78
_exptl_absorpt_coefficient_mu 0.111
_exptl_absorpt_correction_T_max 0.982
_exptl_absorpt_correction_T_min 0.967
_exptl_absorpt_correction_type multi-scan
_exptl_absorpt_process_details
;
CrysAlisPro, Oxford Diffraction Ltd.,
Version 1.171.34.44 (release 25-10-2010 CrysAlis171 .NET)
(compiled Oct 25 2010,18:11:34)
Empirical absorption correction using spherical harmonics,
 implemented in SCALE3 ABSPACK scaling algorithm.
;
_exptl_crystal_colour colorless
_exptl_crystal_density_diffrn 1.419
_exptl_crystal_density_method 'not measured'
_exptl_crystal_description plate
_exptl_crystal_F_000 736
_exptl_crystal_size_max 0.34
_exptl_crystal_size_mid 0.25
_exptl_crystal_size_min 0.16
_refine_diff_density_max 0.235
_refine_diff_density_min -0.300
_refine_diff_density_rms 0.050
_refine_ls_extinction_method none
_refine_ls_goodness_of_fit_ref 0.957
_refine_ls_hydrogen_treatment mixed
_refine_ls_matrix_type full
_refine_ls_number_parameters 542
_refine_ls_number_reflns 8853
_refine_ls_number_restraints 16
_refine_ls_restrained_S_all 0.957
_refine_ls_R_factor_all 0.0849
_refine_ls_R_factor_gt 0.0487
_refine_ls_shift/su_max 0.001
_refine_ls_shift/su_mean 0.000
_refine_ls_structure_factor_coef Fsqd
_refine_ls_weighting_details 'calc w=1/[\s^2^(Fo^2^)+(0.0525P)^2^+0.0000P] where P=(Fo^2^+2Fc^2^)/3'
_refine_ls_weighting_scheme calc
_refine_ls_wR_factor_gt 0.1053
_refine_ls_wR_factor_ref 0.1220
_reflns_number_gt 4759
_reflns_number_total 8853
_reflns_threshold_expression >2sigma(I)
_cod_data_source_file cg300980s_si_001.cif
_cod_data_source_block BTA.DMA.H2O-210
_cod_database_code 4506849

loop_
_symmetry_equiv_pos_as_xyz
'x, y, z'
'-x, -y, -z'

loop_
_atom_site_label
_atom_site_type_symbol
_atom_site_fract_x
_atom_site_fract_y
_atom_site_fract_z
_atom_site_U_iso_or_equiv
_atom_site_adp_type
_atom_site_occupancy
_atom_site_symmetry_multiplicity
_atom_site_calc_flag
_atom_site_refinement_flags
_atom_site_disorder_assembly
_atom_site_disorder_group
O13 O 1.0699(3) 0.60195(13) 0.59207(13) 0.0571(5) Uani 1 1 d D A 2
H13B H 1.019(5) 0.558(2) 0.618(3) 0.18(2) Uiso 1 1 d D B 2
H13C H 1.149(9) 0.569(7) 0.588(6) 0.277 Uiso 0.50 1 d PD C 2
H13A H 1.016(6) 0.613(4) 0.5380(17) 0.070(18) Uiso 0.50 1 d PD D 1
O14 O 0.6537(4) 0.4659(2) 0.4332(2) 0.0305(7) Uani 0.50 1 d PD E 2
H14A H 0.675(5) 0.465(3) 0.4935(8) 0.046 Uiso 0.50 1 d PD F 2
H14B H 0.613(6) 0.514(2) 0.404(3) 0.046 Uiso 0.50 1 d PD G 2
O15 O 0.6440(4) 0.5272(3) 0.4533(2) 0.0348(7) Uani 0.50 1 d PD H 1
H15A H 0.726(4) 0.563(3) 0.441(3) 0.051(15) Uiso 0.50 1 d PD I 1
H15B H 0.566(5) 0.564(4) 0.438(4) 0.10(2) Uiso 0.50 1 d PD J 1
C1 C 1.0200(2) 0.41214(11) 0.88814(11) 0.0190(4) Uani 1 1 d . . .
C2 C 0.9351(2) 0.44095(12) 0.80168(12) 0.0202(4) Uani 1 1 d . . .
H2X H 0.966(2) 0.5014(12) 0.7776(12) 0.024 Uiso 1 1 d . . .
C3 C 0.8050(2) 0.37963(11) 0.74982(11) 0.0203(4) Uani 1 1 d . . .
C4 C 0.7618(2) 0.28938(11) 0.78535(11) 0.0212(4) Uani 1 1 d . . .
H4 H 0.6747 0.2484 0.7511 0.025 Uiso 1 1 calc R . .
C5 C 0.8475(2) 0.26007(11) 0.87140(11) 0.0186(4) Uani 1 1 d . . .
C6 C 0.9772(2) 0.32146(11) 0.92319(11) 0.0202(4) Uani 1 1 d . . .
H6X H 1.0351 0.3020 0.9809 0.024 Uiso 1 1 calc R . .
C7 C 0.7131(2) 0.40883(12) 0.65613(12) 0.0269(4) Uani 1 1 d . . .
O11 O 0.58533(18) 0.35916(10) 0.61609(9) 0.0451(4) Uani 1 1 d . . .
O12 O 0.77398(17) 0.48569(9) 0.62176(8) 0.0326(3) Uani 1 1 d D . .
H12 H 0.718(5) 0.502(3) 0.5685(16) 0.049 Uiso 0.50 1 d PD K 1
C8 C 0.8009(2) 0.16115(12) 0.90657(12) 0.0227(4) Uani 1 1 d . . .
O9 O 0.88711(17) 0.14309(8) 0.98979(9) 0.0297(3) Uani 1 1 d D . .
H9 H 0.859(3) 0.0840(9) 1.0091(15) 0.072(8) Uiso 1 1 d D . .
O10 O 0.69309(17) 0.10475(8) 0.86014(9) 0.0347(3) Uani 1 1 d . . .
C9 C 1.1595(2) 0.47700(12) 0.94439(12) 0.0218(4) Uani 1 1 d . . .
O7 O 1.18730(17) 0.56220(9) 0.91442(9) 0.0341(3) Uani 1 1 d D . .
H7 H 1.268(3) 0.597(2) 0.948(2) 0.033(11) Uiso 0.50 1 d PD . .
O8 O 1.24017(18) 0.44432(9) 1.01897(9) 0.0356(3) Uani 1 1 d D . .
H8 H 1.329(4) 0.477(4) 1.046(4) 0.09(2) Uiso 0.50 1 d PD . .
C10 C 0.6389(2) 0.71069(11) 0.15295(11) 0.0185(4) Uani 1 1 d . . .
C11 C 0.7252(2) 0.68167(12) 0.23951(11) 0.0203(4) Uani 1 1 d . . .
H11 H 0.6963 0.6210 0.2626 0.024 Uiso 1 1 calc R . .
C12 C 0.8547(2) 0.74317(12) 0.29164(11) 0.0210(4) Uani 1 1 d . . .
C13 C 0.8960(2) 0.83356(12) 0.25629(11) 0.0208(4) Uani 1 1 d . . .
H13 H 0.9819 0.8750 0.2912 0.025 Uiso 1 1 calc R . .
C14 C 0.8118(2) 0.86344(11) 0.17007(11) 0.0181(4) Uani 1 1 d . . .
C15 C 0.6831(2) 0.80161(11) 0.11839(11) 0.0195(4) Uani 1 1 d . . .
H15 H 0.6261 0.8209 0.0604 0.023 Uiso 1 1 calc R . .
C16 C 0.5054(2) 0.64468(12) 0.09481(12) 0.0202(4) Uani 1 1 d . . .
O1 O 0.47994(17) 0.55849(8) 0.12345(9) 0.0342(3) Uani 1 1 d D . .
H1 H 0.406(4) 0.522(3) 0.087(2) 0.048(13) Uiso 0.50 1 d PD . .
O2 O 0.42373(16) 0.67736(9) 0.02018(8) 0.0298(3) Uani 1 1 d D . .
H2 H 0.356(4) 0.638(3) -0.017(2) 0.045 Uiso 0.50 1 d PD . .
C17 C 0.9559(2) 0.71287(13) 0.38210(12) 0.0291(4) Uani 1 1 d . . .
O5 O 1.07913(19) 0.76601(10) 0.42054(10) 0.0506(4) Uani 1 1 d . . .
O6 O 0.90848(19) 0.63080(10) 0.41425(9) 0.0374(4) Uani 1 1 d D . .
H6 H 0.971(5) 0.619(3) 0.4660(17) 0.052(14) Uiso 0.50 1 d PD L 2
C18 C 0.8668(2) 0.95988(11) 0.13246(12) 0.0201(4) Uani 1 1 d . . .
O3 O 0.81085(16) 0.97446(8) 0.04582(8) 0.0257(3) Uani 1 1 d . . .
O4 O 0.96297(16) 1.01858(8) 0.18744(9) 0.0302(3) Uani 1 1 d . . .
N1 N 0.2360(2) 0.09684(11) 0.13441(11) 0.0237(4) Uani 1 1 d . . .
H1A H 0.207(3) 0.0942(14) 0.0660(15) 0.047(6) Uiso 1 1 d . . .
H1B H 0.287(2) 0.0402(15) 0.1479(14) 0.040(6) Uiso 1 1 d . . .
H1C H 0.134(3) 0.0879(14) 0.1563(14) 0.046(6) Uiso 1 1 d . . .
C19 C 0.3399(2) 0.18683(11) 0.17070(11) 0.0197(4) Uani 1 1 d . . .
C20 C 0.5034(2) 0.19198(13) 0.16566(12) 0.0248(4) Uani 1 1 d . . .
C21 C 0.6014(2) 0.27771(13) 0.19914(13) 0.0317(5) Uani 1 1 d . . .
H21 H 0.7118 0.2833 0.1974 0.038 Uiso 1 1 calc R . .
C22 C 0.5369(3) 0.35406(13) 0.23474(13) 0.0344(5) Uani 1 1 d . . .
H22 H 0.6034 0.4112 0.2560 0.041 Uiso 1 1 calc R . .
C23 C 0.3744(3) 0.34634(12) 0.23910(13) 0.0318(5) Uani 1 1 d . . .
H23 H 0.3327 0.3984 0.2639 0.038 Uiso 1 1 calc R . .
C24 C 0.2710(2) 0.26213(12) 0.20713(12) 0.0248(4) Uani 1 1 d . . .
C25 C 0.0934(2) 0.25586(14) 0.21222(15) 0.0392(5) Uani 1 1 d . . .
H25A H 0.0733 0.3131 0.2442 0.059 Uiso 1 1 calc R . .
H25B H 0.0675 0.1986 0.2458 0.059 Uiso 1 1 calc R . .
H25C H 0.0259 0.2518 0.1499 0.059 Uiso 1 1 calc R . .
C26 C 0.5754(3) 0.10929(14) 0.12633(14) 0.0374(5) Uani 1 1 d . . .
H26A H 0.6883 0.1283 0.1265 0.056 Uiso 1 1 calc R . .
H26B H 0.5160 0.0941 0.0632 0.056 Uiso 1 1 calc R . .
H26C H 0.5678 0.0526 0.1641 0.056 Uiso 1 1 calc R . .
N2 N 0.6391(2) 0.25811(14) 0.45490(13) 0.0347(4) Uani 1 1 d . . .
H2A H 0.646(4) 0.297(2) 0.411(2) 0.103(12) Uiso 1 1 d . . .
H2B H 0.759(4) 0.2464(18) 0.4924(19) 0.093(10) Uiso 1 1 d . . .
H2C H 0.594(3) 0.2875(16) 0.4965(16) 0.059(7) Uiso 1 1 d . . .
C27 C 0.5447(2) 0.16371(14) 0.42114(12) 0.0323(5) Uani 1 1 d . . .
C28 C 0.3817(3) 0.14979(16) 0.42644(13) 0.0406(5) Uani 1 1 d . . .
C29 C 0.2958(3) 0.06024(17) 0.39359(15) 0.0525(7) Uani 1 1 d . . .
H29 H 0.1857 0.0488 0.3955 0.063 Uiso 1 1 calc R . .
C30 C 0.3706(3) -0.01100(17) 0.35871(16) 0.0548(7) Uani 1 1 d . . .
H30 H 0.3117 -0.0707 0.3378 0.066 Uiso 1 1 calc R . .
C31 C 0.5324(3) 0.00498(16) 0.35425(15) 0.0485(6) Uani 1 1 d . . .
H31 H 0.5817 -0.0442 0.3301 0.058 Uiso 1 1 calc R . .
C32 C 0.6242(3) 0.09331(15) 0.38517(13) 0.0372(5) Uani 1 1 d . . .
C33 C 0.2974(3) 0.22723(19) 0.46513(17) 0.0611(8) Uani 1 1 d . . .
H33A H 0.1828 0.2063 0.4563 0.092 Uiso 1 1 calc R . .
H33B H 0.3113 0.2873 0.4329 0.092 Uiso 1 1 calc R . .
H33C H 0.3445 0.2375 0.5309 0.092 Uiso 1 1 calc R . .
C34 C 0.8015(3) 0.10975(18) 0.38064(16) 0.0524(6) Uani 1 1 d . . .
H34A H 0.8255 0.0616 0.3392 0.079 Uiso 1 1 calc R . .
H34B H 0.8690 0.1042 0.4422 0.079 Uiso 1 1 calc R . .
H34C H 0.8233 0.1740 0.3577 0.079 Uiso 1 1 calc R . .

loop_
_atom_site_aniso_label
_atom_site_aniso_U_11
_atom_site_aniso_U_22
_atom_site_aniso_U_33
_atom_site_aniso_U_23
_atom_site_aniso_U_13
_atom_site_aniso_U_12
O13 0.0769(14) 0.0562(10) 0.0462(11) 0.0238(9) 0.0256(11) 0.0187(10)
O14 0.0347(18) 0.0335(16) 0.0201(15) 0.0012(14) 0.0001(13) 0.0014(14)
O15 0.0291(19) 0.048(2) 0.0278(17) 0.0094(17) 0.0059(15) 0.0042(18)
C1 0.0187(9) 0.0194(8) 0.0178(8) -0.0032(7) 0.0033(7) -0.0017(7)
C2 0.0222(10) 0.0170(8) 0.0211(9) -0.0004(7) 0.0051(8) -0.0014(7)
C3 0.0209(10) 0.0215(8) 0.0177(8) -0.0001(7) 0.0032(7) 0.0011(7)
C4 0.0188(10) 0.0230(9) 0.0197(9) -0.0061(7) 0.0012(7) -0.0010(7)
C5 0.0190(9) 0.0169(8) 0.0202(9) -0.0026(7) 0.0051(7) 0.0008(7)
C6 0.0204(10) 0.0231(9) 0.0163(8) -0.0015(7) 0.0020(7) 0.0023(7)
C7 0.0310(11) 0.0250(9) 0.0209(9) -0.0008(8) -0.0004(8) -0.0023(8)
O11 0.0405(10) 0.0551(9) 0.0260(7) 0.0068(7) -0.0117(7) -0.0216(8)
O12 0.0314(9) 0.0374(7) 0.0230(7) 0.0092(6) -0.0031(6) -0.0059(6)
C8 0.0219(10) 0.0207(9) 0.0250(9) -0.0017(7) 0.0046(8) 0.0018(7)
O9 0.0336(8) 0.0220(6) 0.0278(7) 0.0055(6) -0.0023(6) -0.0046(6)
O10 0.0391(9) 0.0221(6) 0.0343(7) -0.0008(6) -0.0059(6) -0.0082(6)
C9 0.0226(10) 0.0221(9) 0.0190(9) -0.0005(7) 0.0019(8) -0.0002(7)
O7 0.0345(9) 0.0248(7) 0.0345(8) 0.0032(6) -0.0046(7) -0.0117(6)
O8 0.0342(9) 0.0336(7) 0.0283(8) 0.0042(6) -0.0113(7) -0.0086(7)
C10 0.0147(9) 0.0179(8) 0.0212(9) 0.0004(7) 0.0010(7) 0.0001(7)
C11 0.0184(10) 0.0202(8) 0.0209(9) 0.0038(7) 0.0025(7) -0.0005(7)
C12 0.0174(10) 0.0273(9) 0.0170(9) 0.0010(7) 0.0012(7) 0.0009(7)
C13 0.0144(9) 0.0246(9) 0.0208(9) -0.0027(7) -0.0002(7) -0.0018(7)
C14 0.0163(9) 0.0182(8) 0.0201(8) -0.0011(7) 0.0047(7) 0.0010(7)
C15 0.0171(10) 0.0220(8) 0.0173(8) 0.0032(7) -0.0012(7) 0.0034(7)
C16 0.0185(10) 0.0214(9) 0.0192(9) 0.0004(7) 0.0019(7) -0.0002(7)
O1 0.0360(9) 0.0219(7) 0.0359(8) 0.0035(6) -0.0059(7) -0.0101(6)
O2 0.0258(8) 0.0319(7) 0.0235(7) 0.0021(6) -0.0089(6) -0.0048(6)
C17 0.0237(11) 0.0383(11) 0.0223(9) 0.0052(8) 0.0012(8) -0.0039(9)
O5 0.0405(10) 0.0527(9) 0.0391(8) 0.0182(7) -0.0237(7) -0.0195(8)
O6 0.0385(10) 0.0389(8) 0.0270(8) 0.0121(6) -0.0053(7) -0.0071(7)
C18 0.0171(10) 0.0184(8) 0.0244(9) -0.0011(7) 0.0039(8) 0.0024(7)
O3 0.0349(8) 0.0193(6) 0.0207(6) 0.0023(5) 0.0032(6) -0.0008(5)
O4 0.0280(8) 0.0247(6) 0.0322(7) -0.0021(5) -0.0007(6) -0.0095(6)
N1 0.0255(9) 0.0196(8) 0.0237(9) -0.0056(7) 0.0021(7) -0.0011(7)
C19 0.0219(10) 0.0192(8) 0.0156(8) 0.0002(7) -0.0001(7) -0.0002(7)
C20 0.0243(11) 0.0307(10) 0.0187(9) 0.0051(8) 0.0028(8) 0.0033(8)
C21 0.0233(11) 0.0384(11) 0.0288(10) 0.0111(9) 0.0001(9) -0.0070(9)
C22 0.0387(13) 0.0263(10) 0.0284(10) 0.0033(8) -0.0070(9) -0.0125(9)
C23 0.0424(13) 0.0211(9) 0.0279(10) -0.0044(8) 0.0006(9) 0.0004(9)
C24 0.0275(11) 0.0233(9) 0.0223(9) -0.0008(7) 0.0027(8) 0.0022(8)
C25 0.0341(13) 0.0345(11) 0.0505(13) -0.0124(10) 0.0118(11) 0.0049(9)
C26 0.0305(12) 0.0486(12) 0.0356(11) 0.0020(10) 0.0091(10) 0.0120(10)
N2 0.0314(11) 0.0477(11) 0.0225(9) -0.0030(9) -0.0008(8) 0.0078(9)
C27 0.0298(12) 0.0466(12) 0.0167(9) -0.0035(9) -0.0040(8) 0.0063(9)
C28 0.0318(13) 0.0629(14) 0.0235(10) -0.0129(10) -0.0018(9) 0.0056(11)
C29 0.0392(15) 0.0742(16) 0.0383(13) -0.0174(12) 0.0019(11) -0.0083(12)
C30 0.0603(18) 0.0561(15) 0.0407(13) -0.0139(12) -0.0002(12) -0.0048(13)
C31 0.0587(17) 0.0491(13) 0.0352(12) -0.0080(11) 0.0004(12) 0.0160(12)
C32 0.0376(13) 0.0526(13) 0.0204(10) 0.0011(9) -0.0005(9) 0.0151(10)
C33 0.0296(14) 0.0942(19) 0.0571(15) -0.0375(15) 0.0059(12) 0.0028(13)
C34 0.0425(15) 0.0734(16) 0.0437(13) -0.0078(12) 0.0084(11) 0.0210(12)

loop_
_atom_type_symbol
_atom_type_description
_atom_type_scat_dispersion_real
_atom_type_scat_dispersion_imag
_atom_type_scat_source
C C 0.0033 0.0016 'International Tables Vol C Tables 4.2.6.8 and 6.1.1.4'
H H 0.0000 0.0000 'International Tables Vol C Tables 4.2.6.8 and 6.1.1.4'
N N 0.0061 0.0033 'International Tables Vol C Tables 4.2.6.8 and 6.1.1.4'
O O 0.0106 0.0060 'International Tables Vol C Tables 4.2.6.8 and 6.1.1.4'

loop_
_geom_angle_atom_site_label_1
_geom_angle_atom_site_label_2
_geom_angle_atom_site_label_3
_geom_angle
H13B O13 H13C 96(7)
H13B O13 H13A 111(3)
H13C O13 H13A 110(4)
H14A O14 H14B 121(5)
H14A O14 H15A 87(3)
H14B O14 H15A 54(4)
H14A O15 H14B 112(2)
H14A O15 H15A 114(4)
H14B O15 H15A 92(5)
H14A O15 H15B 142(5)
H14B O15 H15B 77(5)
H15A O15 H15B 102(5)
C2 C1 C6 120.34(15)
C2 C1 C9 120.63(14)
C6 C1 C9 119.02(15)
C1 C2 C3 120.05(15)
C1 C2 H2X 120.0(11)
C3 C2 H2X 119.9(11)
C4 C3 C2 119.46(16)
C4 C3 C7 119.63(15)
C2 C3 C7 120.90(15)
C5 C4 C3 120.56(15)
C5 C4 H4 119.7
C3 C4 H4 119.7
C4 C5 C6 119.90(15)
C4 C5 C8 119.28(15)
C6 C5 C8 120.80(15)
C5 C6 C1 119.67(16)
C5 C6 H6X 120.2
C1 C6 H6X 120.2
O11 C7 O12 123.89(17)
O11 C7 C3 119.93(16)
O12 C7 C3 116.18(15)
C7 O12 H12 115(3)
O10 C8 O9 124.79(15)
O10 C8 C5 121.61(16)
O9 C8 C5 113.60(14)
C8 O9 H9 112.4(16)
O8 C9 O7 124.37(15)
O8 C9 C1 118.02(15)
O7 C9 C1 117.60(16)
C9 O7 H7 115(3)
C9 O8 H8 118(4)
C11 C10 C15 119.69(15)
C11 C10 C16 121.00(14)
C15 C10 C16 119.25(15)
C12 C11 C10 120.24(15)
C12 C11 H11 119.9
C10 C11 H11 119.9
C13 C12 C11 119.14(16)
C13 C12 C17 118.82(15)
C11 C12 C17 121.97(15)
C14 C13 C12 121.38(15)
C14 C13 H13 119.3
C12 C13 H13 119.3
C13 C14 C15 119.15(15)
C13 C14 C18 119.38(14)
C15 C14 C18 121.41(15)
C14 C15 C10 120.40(15)
C14 C15 H15 119.8
C10 C15 H15 119.8
O2 C16 O1 124.07(15)
O2 C16 C10 118.20(14)
O1 C16 C10 117.73(15)
C16 O1 H1 115(3)
C16 O2 H2 118(3)
O5 C17 O6 124.23(18)
O5 C17 C12 119.19(16)
O6 C17 C12 116.58(16)
C17 O6 H6 111(3)
O4 C18 O3 125.05(15)
O4 C18 C14 118.02(15)
O3 C18 C14 116.93(14)
C19 N1 H1A 111.9(11)
C19 N1 H1B 114.2(12)
H1A N1 H1B 102.0(17)
C19 N1 H1C 114.1(11)
H1A N1 H1C 107.1(17)
H1B N1 H1C 106.6(16)
C20 C19 C24 123.37(15)
C20 C19 N1 117.43(15)
C24 C19 N1 119.20(16)
C19 C20 C21 117.39(16)
C19 C20 C26 122.39(15)
C21 C20 C26 120.22(17)
C22 C21 C20 120.79(18)
C22 C21 H21 119.6
C20 C21 H21 119.6
C21 C22 C23 120.31(16)
C21 C22 H22 119.8
C23 C22 H22 119.8
C22 C23 C24 121.34(17)
C22 C23 H23 119.3
C24 C23 H23 119.3
C19 C24 C23 116.79(17)
C19 C24 C25 122.97(14)
C23 C24 C25 120.24(16)
C24 C25 H25A 109.5
C24 C25 H25B 109.5
H25A C25 H25B 109.5
C24 C25 H25C 109.5
H25A C25 H25C 109.5
H25B C25 H25C 109.5
C20 C26 H26A 109.5
C20 C26 H26B 109.5
H26A C26 H26B 109.5
C20 C26 H26C 109.5
H26A C26 H26C 109.5
H26B C26 H26C 109.5
C27 N2 H2A 113(2)
C27 N2 H2B 110.4(14)
H2A N2 H2B 109(2)
C27 N2 H2C 110.8(14)
H2A N2 H2C 108(2)
H2B N2 H2C 104.8(19)
C28 C27 C32 123.19(18)
C28 C27 N2 118.70(17)
C32 C27 N2 118.11(18)
C27 C28 C29 117.31(19)
C27 C28 C33 122.39(18)
C29 C28 C33 120.3(2)
C30 C29 C28 121.0(2)
C30 C29 H29 119.5
C28 C29 H29 119.5
C29 C30 C31 120.3(2)
C29 C30 H30 119.8
C31 C30 H30 119.8
C30 C31 C32 121.3(2)
C30 C31 H31 119.4
C32 C31 H31 119.4
C27 C32 C31 116.9(2)
C27 C32 C34 122.29(18)
C31 C32 C34 120.83(19)
C28 C33 H33A 109.5
C28 C33 H33B 109.5
H33A C33 H33B 109.5
C28 C33 H33C 109.5
H33A C33 H33C 109.5
H33B C33 H33C 109.5
C32 C34 H34A 109.5
C32 C34 H34B 109.5
H34A C34 H34B 109.5
C32 C34 H34C 109.5
H34A C34 H34C 109.5
H34B C34 H34C 109.5

loop_
_geom_bond_atom_site_label_1
_geom_bond_atom_site_label_2
_geom_bond_distance
O13 H13B 0.847(10)
O13 H13C 0.850(10)
O13 H13A 0.841(10)
O14 H14A 0.860(10)
O14 H14B 0.850(10)
O14 H15A 1.40(3)
O15 H14A 1.05(4)
O15 H14B 0.73(5)
O15 H15A 0.856(10)
O15 H15B 0.858(10)
C1 C2 1.386(2)
C1 C6 1.392(2)
C1 C9 1.491(2)
C2 C3 1.393(2)
C2 H2X 0.940(17)
C3 C4 1.391(2)
C3 C7 1.493(2)
C4 C5 1.386(2)
C4 H4 0.9300
C5 C6 1.391(2)
C5 C8 1.500(2)
C6 H6X 0.9300
C7 O11 1.243(2)
C7 O12 1.281(2)
O12 H12 0.858(10)
C8 O10 1.2153(19)
C8 O9 1.309(2)
O9 H9 0.887(10)
C9 O8 1.258(2)
C9 O7 1.268(2)
O7 H7 0.850(10)
O8 H8 0.849(10)
C10 C11 1.392(2)
C10 C15 1.395(2)
C10 C16 1.480(2)
C11 C12 1.392(2)
C11 H11 0.9300
C12 C13 1.388(2)
C12 C17 1.489(2)
C13 C14 1.386(2)
C13 H13 0.9300
C14 C15 1.388(2)
C14 C18 1.505(2)
C15 H15 0.9300
C16 O2 1.262(2)
C16 O1 1.2697(19)
O1 H1 0.846(10)
O2 H2 0.848(10)
C17 O5 1.234(2)
C17 O6 1.283(2)
O6 H6 0.845(10)
C18 O4 1.2404(18)
C18 O3 1.273(2)
N1 C19 1.470(2)
N1 H1A 0.98(2)
N1 H1B 0.92(2)
N1 H1C 0.98(2)
C19 C20 1.387(2)
C19 C24 1.389(2)
C20 C21 1.393(2)
C20 C26 1.503(3)
C21 C22 1.374(3)
C21 H21 0.9300
C22 C23 1.375(3)
C22 H22 0.9300
C23 C24 1.393(2)
C23 H23 0.9300
C24 C25 1.505(3)
C25 H25A 0.9600
C25 H25B 0.9600
C25 H25C 0.9600
C26 H26A 0.9600
C26 H26B 0.9600
C26 H26C 0.9600
N2 C27 1.478(3)
N2 H2A 0.84(3)
N2 H2B 1.06(3)
N2 H2C 0.90(2)
C27 C28 1.384(3)
C27 C32 1.388(3)
C28 C29 1.393(3)
C28 C33 1.504(3)
C29 C30 1.364(3)
C29 H29 0.9300
C30 C31 1.373(3)
C30 H30 0.9300
C31 C32 1.392(3)
C31 H31 0.9300
C32 C34 1.502(3)
C33 H33A 0.9600
C33 H33B 0.9600
C33 H33C 0.9600
C34 H34A 0.9600
C34 H34B 0.9600
C34 H34C 0.9600
